data_2002718
loop_
_publ_author_name
'Feldmann, J'
'Mueller-Buschbaum, Hk'

_publ_section_title
;
Kristallstrukturuntersuchung an einem wismuthaltigen Hollandit: Bi1.9
Cu4 V4 O16
;
_journal_name_full
;
Zeitschrift fuer Naturforschung, Teil B. Anorganische Chemie,
Organische Chemie (42,1987-)
;
_journal_page_first 1163
_journal_page_last 1166
_journal_volume 50
_journal_year 1995
_chemical_formula_structural 'Bi1.9 (Cu4 V4 O16)'
_chemical_formula_sum 'Bi1.9 Cu4 O16 V4'
_chemical_name_systematic 'Bismuth copper vanadium oxide (1.9/4/4/16)'
_space_group_IT_number 87
_symmetry_cell_setting tetragonal
_symmetry_Int_Tables_number 87
_symmetry_space_group_name_Hall '-I 4'
_symmetry_space_group_name_H-M 'I 4/m'
_cell_angle_alpha 90
_cell_angle_beta 90
_cell_angle_gamma 90
_cell_formula_units_Z 1
_cell_length_a 9.945(2)
_cell_length_b 9.945(2)
_cell_length_c 2.915(3)
_cell_volume 288.3
_refine_ls_R_factor_all 0.042
_cod_database_code 2002718

loop_
_symmetry_equiv_pos_as_xyz
x,y,z
-x,-y,z
-y,x,z
y,-x,z
-x,-y,-z
x,y,-z
y,-x,-z
-y,x,-z
1/2+x,1/2+y,1/2+z
1/2-x,1/2-y,1/2+z
1/2-y,1/2+x,1/2+z
1/2+y,1/2-x,1/2+z
1/2-x,1/2-y,1/2-z
1/2+x,1/2+y,1/2-z
1/2+y,1/2-x,1/2-z
1/2-y,1/2+x,1/2-z

loop_
_atom_site_aniso_label
_atom_site_aniso_U_11
_atom_site_aniso_U_12
_atom_site_aniso_U_13
_atom_site_aniso_U_22
_atom_site_aniso_U_23
_atom_site_aniso_U_33
Bi1 0.02200(2) 0. 0. 0.02200(2) 0. 0.02884(10)
Cu1 0.00623(4) -0.00015(3) 0. 0.00686(4) 0. 0.00652(4)
V1 0.00623(4) -0.00015(3) 0. 0.00686(4) 0. 0.00652(4)
O1 0.0116(2) 0.00194(15) 0. 0.0174(2) 0. 0.0173(2)
O2 0.0104(2) 0.0011(2) 0. 0.0184(2) 0. 0.0123(2)

loop_
_atom_site_label
_atom_site_type_symbol
_atom_site_symmetry_multiplicity
_atom_site_Wyckoff_symbol
_atom_site_fract_x
_atom_site_fract_y
_atom_site_fract_z
_atom_site_occupancy
_atom_site_attached_hydrogens
_atom_site_calc_flag
Bi1 Bi3+ 4 e 0. 0. 0.07351(4) 0.475 0 d
Cu1 Cu2+ 8 h 0.354820(11) 0.169780(11) 0. 0.5 0 d
V1 V5+ 8 h 0.354820(11) 0.169780(11) 0. 0.5 0 d
O1 O2- 8 h 0.15311(5) 0.19384(5) 0. 1. 0 d
O2 O2- 8 h 0.54143(5) 0.16524(5) 0. 1. 0 d

loop_
_atom_type_symbol
_atom_type_oxidation_number
Bi3+ 3.000
Cu2+ 2.000
V5+ 4.560
O2- -2.000
